data_2015537
loop_
_publ_author_name
'R. Chitra'
'Pascal Roussel'
'R. R. Choudhury'

_publ_section_title
;
 Host--guest interaction in a thiourea--dimethyl oxalate (2/1) complex
 at 300 and 100K
;
_journal_coeditor_code BM3008
_journal_issue 9
_journal_name_full 'Acta Crystallographica Section C'
_journal_page_first o547
_journal_page_last o549
_journal_paper_doi 10.1107/S0108270106026084
_journal_volume 62
_journal_year 2006
_chemical_formula_iupac '2C H4 N2 S, C4 H6 O4'
_chemical_formula_moiety '2C H4 N2 S, C4 H6 O4'
_chemical_formula_sum 'C6 H14 N4 O4 S2'
_chemical_formula_weight 270.33
_chemical_name_common 'thiourea:dimethyloxalate (2:1)'
_chemical_name_systematic
;
 thiourea:dimethyloxalate (2:1)
;
_space_group_IT_number 2
_symmetry_cell_setting triclinic
_symmetry_space_group_name_Hall '-P 1'
_symmetry_space_group_name_H-M 'P -1'
_atom_sites_solution_hydrogens geom
_atom_sites_solution_primary direct
_atom_sites_solution_secondary difmap
_audit_creation_method SHELXL-97
_cell_angle_alpha 66.239(3)
_cell_angle_beta 70.516(3)
_cell_angle_gamma 67.479(3)
_cell_formula_units_Z 1
_cell_length_a 6.1010(3)
_cell_length_b 7.6447(4)
_cell_length_c 8.4463(5)
_cell_measurement_reflns_used 1585
_cell_measurement_temperature 300(2)
_cell_measurement_theta_max 33.98
_cell_measurement_theta_min 2.70
_cell_volume 325.48(3)
_computing_cell_refinement 'SAINT (Bruker, 2003)'
_computing_data_collection 'APEX2 (Bruker--Nonius, 2003)'
_computing_data_reduction SAINT
_computing_molecular_graphics 'ORTEP-3 for Windows (Farrugia, 1997)'
_computing_publication_material SHELXL97
_computing_structure_refinement 'SHELXL97 (Sheldrick, 1997)'
_computing_structure_solution 'SHELXS97 (Sheldrick, 1997)'
_diffrn_ambient_temperature 300(2)
_diffrn_detector_area_resol_mean 0
_diffrn_measured_fraction_theta_full 0.979
_diffrn_measured_fraction_theta_max 0.811
_diffrn_measurement_device_type 'Bruker Nonius X8 APEXII 4K CCD'
_diffrn_measurement_method '\f and \w'
_diffrn_radiation_monochromator graphite
_diffrn_radiation_source 'sealed tube'
_diffrn_radiation_type MoK\a
_diffrn_radiation_wavelength 0.71073
_diffrn_reflns_av_R_equivalents 0.0191
_diffrn_reflns_av_sigmaI/netI 0.0296
_diffrn_reflns_limit_h_max 9
_diffrn_reflns_limit_h_min -9
_diffrn_reflns_limit_k_max 11
_diffrn_reflns_limit_k_min -11
_diffrn_reflns_limit_l_max 12
_diffrn_reflns_limit_l_min -12
_diffrn_reflns_number 4488
_diffrn_reflns_theta_full 25.00
_diffrn_reflns_theta_max 33.98
_diffrn_reflns_theta_min 2.70
_diffrn_standards_decay_% 0
_exptl_absorpt_coefficient_mu 0.415
_exptl_absorpt_correction_T_max 1.000
_exptl_absorpt_correction_T_min 0.797
_exptl_absorpt_correction_type multi-scan
_exptl_absorpt_process_details '(SADABS; Sheldrick, 2003)'
_exptl_crystal_colour colourless
_exptl_crystal_density_diffrn 1.379
_exptl_crystal_density_method 'not measured'
_exptl_crystal_description 'irregular shape'
_exptl_crystal_F_000 142
_exptl_crystal_size_max 0.30
_exptl_crystal_size_mid 0.20
_exptl_crystal_size_min 0.15
_refine_diff_density_max 0.253
_refine_diff_density_min -0.205
_refine_ls_extinction_method none
_refine_ls_goodness_of_fit_ref 1.019
_refine_ls_hydrogen_treatment refU
_refine_ls_matrix_type full
_refine_ls_number_parameters 81
_refine_ls_number_reflns 2151
_refine_ls_number_restraints 0
_refine_ls_restrained_S_all 1.019
_refine_ls_R_factor_all 0.0667
_refine_ls_R_factor_gt 0.0407
_refine_ls_shift/su_max 0.000
_refine_ls_shift/su_mean 0.000
_refine_ls_structure_factor_coef Fsqd
_refine_ls_weighting_details 'calc w=1/[\s^2^(Fo^2^)+(0.0566P)^2^+0.0265P] where P=(Fo^2^+2Fc^2^)/3'
_refine_ls_weighting_scheme calc
_refine_ls_wR_factor_gt 0.0984
_refine_ls_wR_factor_ref 0.1129
_reflns_number_gt 1463
_reflns_number_total 2151
_reflns_threshold_expression I>2\s(I)
_cod_data_source_file bm3008.cif
_cod_data_source_block I-300
_cod_depositor_comments
;
The following automatic conversions were performed:
'_refine_ls_hydrogen_treatment' value 'refu' changed to 'refU' according
to '/home/saulius/struct/CIF-dictionaries/cif_core.dic' dictionary named
'cif_core.dic' version 2.4.1 from 2010-06-29.

Automatic conversion script
Id: cif_fix_enum 1527 2010-12-29 10:47:43Z saulius 

The following automatic conversions were performed:

'_refine_ls_hydrogen_treatment' value 'refu' changed to 'refU'
according to /home/saulius/struct/CIF-dictionaries/cif_core.dic
dictionary named 'cif_core.dic' version 2.4.1 from 2010-06-29.

Automatic conversion script
Id: cif_fix_values 1715 2011-07-08 13:25:40Z adriana 
;
_cod_database_code 2015537

loop_
_symmetry_equiv_pos_as_xyz
'x, y, z'
'-x, -y, -z'

loop_
_atom_site_type_symbol
_atom_site_label
_atom_site_fract_x
_atom_site_fract_y
_atom_site_fract_z
_atom_site_U_iso_or_equiv
_atom_site_adp_type
_atom_site_calc_flag
_atom_site_refinement_flags
_atom_site_occupancy
S S1 0.79690(8) 1.04238(7) 0.76490(5) 0.05309(17) Uani d . 1
O O1 0.4260(3) 0.5831(2) 0.68082(18) 0.0661(4) Uani d . 1
O O2 0.2522(2) 0.40966(18) 0.62362(16) 0.0568(3) Uani d . 1
N N1 0.4719(3) 0.8541(3) 0.8433(2) 0.0638(5) Uani d . 1
H H1 0.4055 0.7867 0.8227 0.079(7) Uiso calc R 1
H H2 0.4155 0.8856 0.9392 0.068(6) Uiso calc R 1
N N2 0.7416(3) 0.8576(2) 0.58133(16) 0.0529(4) Uani d . 1
H H3 0.6713 0.7901 0.5645 0.061(6) Uiso calc R 1
H H4 0.8640 0.8914 0.5035 0.057(5) Uiso calc R 1
C C1 0.6612(3) 0.9097(2) 0.72725(19) 0.0417(3) Uani d . 1
C C2 0.4136(3) 0.5026(2) 0.5889(2) 0.0506(4) Uani d . 1
C C3 0.0840(4) 0.3925(4) 0.7941(3) 0.0728(6) Uani d . 1
H H5 0.0179 0.5200 0.8133 0.093(8) Uiso calc R 1
H H6 0.1681 0.2970 0.8860 0.110(9) Uiso calc R 1
H H7 -0.0452 0.3492 0.7955 0.131(11) Uiso calc R 1

loop_
_atom_site_aniso_label
_atom_site_aniso_U_11
_atom_site_aniso_U_22
_atom_site_aniso_U_33
_atom_site_aniso_U_12
_atom_site_aniso_U_13
_atom_site_aniso_U_23
S1 0.0602(3) 0.0744(3) 0.0456(2) -0.0417(2) 0.00909(17) -0.0346(2)
O1 0.0870(9) 0.0712(8) 0.0668(8) -0.0393(7) -0.0069(7) -0.0398(7)
O2 0.0654(8) 0.0624(7) 0.0606(7) -0.0311(6) -0.0086(6) -0.0288(6)
N1 0.0705(10) 0.0958(12) 0.0545(8) -0.0572(9) 0.0186(7) -0.0466(8)
N2 0.0613(9) 0.0739(9) 0.0431(7) -0.0393(8) 0.0076(6) -0.0340(7)
C1 0.0463(8) 0.0481(8) 0.0386(7) -0.0212(7) -0.0017(6) -0.0200(6)
C2 0.0631(10) 0.0446(8) 0.0571(9) -0.0195(8) -0.0151(8) -0.0231(7)
C3 0.0798(14) 0.0778(14) 0.0703(13) -0.0376(12) -0.0055(11) -0.0269(12)

loop_
_atom_type_symbol
_atom_type_description
_atom_type_scat_dispersion_real
_atom_type_scat_dispersion_imag
_atom_type_scat_source
C C 0.0033 0.0016 'International Tables Vol C Tables 4.2.6.8 and 6.1.1.4'
H H 0.0000 0.0000 'International Tables Vol C Tables 4.2.6.8 and 6.1.1.4'
O O 0.0106 0.0060 'International Tables Vol C Tables 4.2.6.8 and 6.1.1.4'
N N 0.0061 0.0033 'International Tables Vol C Tables 4.2.6.8 and 6.1.1.4'
S S 0.1246 0.1234 'International Tables Vol C Tables 4.2.6.8 and 6.1.1.4'

loop_
_geom_angle_atom_site_label_1
_geom_angle_atom_site_label_2
_geom_angle_atom_site_label_3
_geom_angle_site_symmetry_3
_geom_angle
C2 O2 C3 . 116.52(14)
C1 N1 H1 . 120.0
C1 N1 H2 . 120.0
H1 N1 H2 . 120.0
C1 N2 H3 . 120.0
C1 N2 H4 . 120.0
H3 N2 H4 . 120.0
N2 C1 N1 . 117.77(13)
N2 C1 S1 . 121.18(11)
N1 C1 S1 . 121.05(11)
O1 C2 O2 . 126.07(17)
O1 C2 C2 2_666 123.5(2)
O2 C2 C2 2_666 110.40(16)
O2 C3 H5 . 109.5
O2 C3 H6 . 109.5
H5 C3 H6 . 109.5
O2 C3 H7 . 109.5
H5 C3 H7 . 109.5
H6 C3 H7 . 109.5

loop_
_geom_bond_atom_site_label_1
_geom_bond_atom_site_label_2
_geom_bond_site_symmetry_2
_geom_bond_distance
S1 C1 . 1.7010(14)
O1 C2 . 1.2029(18)
O2 C2 . 1.318(2)
O2 C3 . 1.452(2)
N1 C1 . 1.327(2)
N1 H1 . 0.8600
N1 H2 . 0.8600
N2 C1 . 1.3269(18)
N2 H3 . 0.8600
N2 H4 . 0.8600
C2 C2 2_666 1.525(3)
C3 H5 . 0.9600
C3 H6 . 0.9600
C3 H7 . 0.9600

loop_
_geom_hbond_atom_site_label_D
_geom_hbond_atom_site_label_H
_geom_hbond_atom_site_label_A
_geom_hbond_site_symmetry_A
_geom_hbond_distance_DH
_geom_hbond_distance_HA
_geom_hbond_distance_DA
_geom_hbond_angle_DHA
_geom_hbond_publ_flag
N1 H1 O1 . 0.86 2.26 3.0413(17) 150 y
N2 H3 O1 . 0.86 2.30 3.0683(19) 149 y
N2 H3 O2 2_666 0.86 2.45 3.1498(16) 139 y
N1 H2 S1 2_677 0.86 2.57 3.4292(15) 172 y
N2 H4 S1 2_776 0.86 2.53 3.3791(14) 167 y

loop_
_geom_torsion_atom_site_label_1
_geom_torsion_atom_site_label_2
_geom_torsion_atom_site_label_3
_geom_torsion_atom_site_label_4
_geom_torsion_site_symmetry_3
_geom_torsion_site_symmetry_4
_geom_torsion
C3 O1 C2 C2 . 2_666 -178.4(3)
O1 C2 C2 O2 2_666 2_666 0.6(3)
O2 C2 C2 O1 2_666 2_666 -0.6(3)
